data_2022332
loop_
_publ_author_name
'Honegger, Philipp'
'Roller, Alexander'
'Widhalm, Michael'

_publ_section_title
;
 Synthesis and characterization of enantiopure planar--chiral
 phosphorus-linked diferrocenes
;
_journal_coeditor_code ZO3008
_journal_issue 3
_journal_name_full 'Acta Crystallographica Section C'
_journal_page_first 152
_journal_page_last 160
_journal_paper_doi 10.1107/S2053229621001996
_journal_volume 77
_journal_year 2021
_chemical_absolute_configuration ad
_chemical_formula_iupac '[Fe2 (C5 H5)2 (C22 H21 O2 P S)]'
_chemical_formula_moiety 'C32 H31 Fe2 O2 P S'
_chemical_formula_sum 'C32 H31 Fe2 O2 P S'
_chemical_formula_weight 622.30
_chemical_name_common monohydroxymonoacetatephosphinesulfide
_chemical_name_systematic
'{(2<i>S</i>~p~)-2-[(1<i>R</i>)-1-(Acetyloxy)ethyl]ferrocen-1-yl}[(2<i>S</i>~p~)-2-ethenylferrocen-1-yl]phenyl-(<i>S</i>)-phosphane sulfide'
_space_group_crystal_system orthorhombic
_space_group_IT_number 19
_space_group_name_Hall 'P 2ac 2ab'
_space_group_name_H-M_alt 'P 21 21 21'
_atom_sites_solution_hydrogens geom
_atom_sites_solution_primary direct
_audit_creation_method
;
Olex2 1.2
(compiled 2018.05.29 svn.r3508 for OlexSys, GUI svn.r5506)
;
_cell_angle_alpha 90
_cell_angle_beta 90
_cell_angle_gamma 90
_cell_formula_units_Z 4
_cell_length_a 7.4923(3)
_cell_length_b 12.0133(4)
_cell_length_c 31.7580(10)
_cell_measurement_reflns_used 9862
_cell_measurement_temperature 100.0
_cell_measurement_theta_max 29.593
_cell_measurement_theta_min 2.563
_cell_volume 2858.45(17)
_computing_cell_refinement
;
SAINT (Bruker, 2016)
;
_computing_data_collection
;
APEX3 (Bruker, 2016)
;
_computing_data_reduction
;
SAINT (Bruker, 2016)
;
_computing_molecular_graphics
;
OLEX2 (Dolomanov <i>et al.</i>,  2009)
;
_computing_publication_material
;
OLEX2 (Dolomanov <i>et al.</i>,  2009)
;
_computing_structure_refinement
;
SHELXL97 (Sheldrick, 2008)
;
_computing_structure_solution
;
SHELXS97 (Sheldrick, 2008)
;
_diffrn_ambient_temperature 100.0
_diffrn_measured_fraction_theta_full 0.998
_diffrn_measured_fraction_theta_max 0.997
_diffrn_measurement_device_type 'Bruker D8 Venture'
_diffrn_measurement_method '\f and \w scans'
_diffrn_radiation_probe x-ray
_diffrn_radiation_type MoK\a
_diffrn_radiation_wavelength 0.71073
_diffrn_reflns_av_R_equivalents 0.0620
_diffrn_reflns_av_unetI/netI 0.0432
_diffrn_reflns_limit_h_max 10
_diffrn_reflns_limit_h_min -10
_diffrn_reflns_limit_k_max 15
_diffrn_reflns_limit_k_min -16
_diffrn_reflns_limit_l_max 40
_diffrn_reflns_limit_l_min -44
_diffrn_reflns_number 52739
_diffrn_reflns_theta_full 25.242
_diffrn_reflns_theta_max 30.024
_diffrn_reflns_theta_min 2.564
_diffrn_source 'sealed xray tube'
_diffrn_standards_number 0
_exptl_absorpt_coefficient_mu 1.172
_exptl_absorpt_correction_T_max 0.7460
_exptl_absorpt_correction_T_min 0.6068
_exptl_absorpt_correction_type multi-scan
_exptl_absorpt_process_details
;
(SADABS; Bruker, 2012)
;
_exptl_crystal_colour 'clear orange'
_exptl_crystal_density_diffrn 1.446
_exptl_crystal_description plate
_exptl_crystal_F_000 1288
_exptl_crystal_size_max 0.207
_exptl_crystal_size_mid 0.136
_exptl_crystal_size_min 0.05
_refine_diff_density_max 0.339
_refine_diff_density_min -0.342
_refine_ls_abs_structure_details
;
Flack <i>x</i> determined using 2809 quotients [(I+)-(I-)]/[(I+)+(I-)]
(Parsons <i>et al.</i>,  2013)
;
_refine_ls_abs_structure_Flack -0.007(5)
_refine_ls_extinction_method none
_refine_ls_goodness_of_fit_ref 1.043
_refine_ls_hydrogen_treatment constr
_refine_ls_matrix_type full
_refine_ls_number_parameters 345
_refine_ls_number_reflns 8330
_refine_ls_number_restraints 0
_refine_ls_restrained_S_all 1.043
_refine_ls_R_factor_all 0.0449
_refine_ls_R_factor_gt 0.0321
_refine_ls_shift/su_max 0.001
_refine_ls_shift/su_mean 0.000
_refine_ls_structure_factor_coef Fsqd
_refine_ls_weighting_details 'w=1/[\s^2^(Fo^2^)+(0.0231P)^2^+0.8513P] where P=(Fo^2^+2Fc^2^)/3'
_refine_ls_weighting_scheme calc
_refine_ls_wR_factor_gt 0.0583
_refine_ls_wR_factor_ref 0.0615
_reflns_number_gt 7214
_reflns_number_total 8330
_reflns_threshold_expression 'I > 2\s(I)'
_cod_data_source_file zo3008sup1.cif
_cod_data_source_block 8a
_cod_depositor_comments 'Adding full bibliography for 2022331--2022336.cif.'
_cod_database_code 2022332
_cod_database_fobs_code 2022332
_shelx_space_group_comment
;
The symmetry employed for this shelxl refinement is uniquely defined
by the following loop, which should always be used as a source of
symmetry information in preference to the above space-group names.
They are only intended as comments.
;
_shelx_estimated_absorpt_t_min 0.793
_shelx_estimated_absorpt_t_max 0.944

loop_
_space_group_symop_operation_xyz
'x, y, z'
'-x+1/2, -y, z+1/2'
'x+1/2, -y+1/2, -z'
'-x, y+1/2, -z+1/2'

loop_
_atom_site_type_symbol
_atom_site_label
_atom_site_fract_x
_atom_site_fract_y
_atom_site_fract_z
_atom_site_U_iso_or_equiv
_atom_site_adp_type
_atom_site_calc_flag
_atom_site_occupancy
_atom_site_disorder_assembly
_atom_site_disorder_group
Fe Fe1 0.84121(5) -0.18090(3) 0.40555(2) 0.01684(9) Uani d 1 . .
Fe Fe2 0.60566(5) 0.30603(3) 0.41975(2) 0.01652(9) Uani d 1 . .
S S1 0.45722(9) 0.02593(6) 0.34750(2) 0.01925(14) Uani d 1 . .
P P1 0.70409(9) 0.06730(5) 0.35977(2) 0.01195(13) Uani d 1 . .
O O1 0.6817(2) 0.30513(15) 0.28448(5) 0.0175(4) Uani d 1 . .
O O2 0.4435(3) 0.26315(16) 0.24431(6) 0.0236(4) Uani d 1 . .
C C1 0.8179(4) -0.01370(19) 0.39926(7) 0.0148(5) Uani d 1 . .
C C2 0.7513(4) -0.0495(2) 0.43976(8) 0.0183(6) Uani d 1 . .
C C3 0.8949(4) -0.1031(2) 0.46113(8) 0.0230(6) Uani d 1 . .
H H3 0.888873 -0.135570 0.488372 0.028 Uiso calc 1 . .
C C4 1.0480(4) -0.0999(2) 0.43502(9) 0.0254(6) Uani d 1 . .
H H4 1.161922 -0.129537 0.441885 0.030 Uiso calc 1 . .
C C5 1.0028(4) -0.0452(2) 0.39690(8) 0.0190(6) Uani d 1 . .
H H5 1.080914 -0.031729 0.373894 0.023 Uiso calc 1 . .
C C6 0.7115(5) -0.2603(2) 0.35696(9) 0.0329(8) Uani d 1 . .
H H6 0.659643 -0.226079 0.332938 0.039 Uiso calc 1 . .
C C7 0.6251(4) -0.2816(2) 0.39548(9) 0.0275(7) Uani d 1 . .
H H7 0.504649 -0.264033 0.402018 0.033 Uiso calc 1 . .
C C8 0.7482(4) -0.3334(2) 0.42265(9) 0.0265(6) Uani d 1 . .
H H8 0.724760 -0.357321 0.450621 0.032 Uiso calc 1 . .
C C9 0.9111(5) -0.3437(2) 0.40135(10) 0.0301(7) Uani d 1 . .
H H9 1.017630 -0.375068 0.412418 0.036 Uiso calc 1 . .
C C10 0.8890(5) -0.2990(2) 0.36035(9) 0.0346(7) Uani d 1 . .
H H10 0.977676 -0.295624 0.339000 0.042 Uiso calc 1 . .
C C11 0.5680(4) -0.0391(2) 0.45499(8) 0.0246(6) Uani d 1 . .
H H11 0.476791 -0.027092 0.434716 0.030 Uiso calc 1 . .
C C12 0.5201(5) -0.0454(3) 0.49504(9) 0.0380(8) Uani d 1 . .
H H12A 0.607820 -0.057404 0.516165 0.046 Uiso calc 1 . .
H H12B 0.398118 -0.037912 0.502653 0.046 Uiso calc 1 . .
C C15 0.7387(3) 0.2077(2) 0.37792(7) 0.0133(5) Uani d 1 . .
C C16 0.6821(3) 0.3103(2) 0.35835(7) 0.0154(5) Uani d 1 . .
C C17 0.7645(4) 0.3989(2) 0.38082(8) 0.0183(5) Uani d 1 . .
H H17 0.752333 0.475814 0.374486 0.022 Uiso calc 1 . .
C C18 0.8673(4) 0.3543(2) 0.41406(8) 0.0191(5) Uani d 1 . .
H H18 0.934574 0.395864 0.433926 0.023 Uiso calc 1 . .
C C19 0.8526(4) 0.2363(2) 0.41266(7) 0.0168(5) Uani d 1 . .
H H19 0.908377 0.185425 0.431394 0.020 Uiso calc 1 . .
C C20 0.3838(4) 0.2247(2) 0.44182(9) 0.0270(6) Uani d 1 . .
H H20 0.345910 0.151978 0.434147 0.032 Uiso calc 1 . .
C C21 0.3342(4) 0.3246(2) 0.42145(9) 0.0294(6) Uani d 1 . .
H H21 0.257300 0.330909 0.397791 0.035 Uiso calc 1 . .
C C22 0.4204(4) 0.4145(3) 0.44278(10) 0.0312(7) Uani d 1 . .
H H22 0.411066 0.491136 0.435758 0.037 Uiso calc 1 . .
C C23 0.5225(5) 0.3691(3) 0.47631(9) 0.0306(7) Uani d 1 . .
H H23 0.593323 0.409909 0.495730 0.037 Uiso calc 1 . .
C C24 0.4997(4) 0.2512(3) 0.47563(9) 0.0291(7) Uani d 1 . .
H H24 0.552832 0.199583 0.494519 0.035 Uiso calc 1 . .
C C25 0.5635(3) 0.3234(2) 0.32061(7) 0.0166(5) Uani d 1 . .
H H25 0.468303 0.265037 0.321063 0.020 Uiso calc 1 . .
C C26 0.6027(4) 0.2739(2) 0.24842(8) 0.0193(6) Uani d 1 . .
C C27 0.7367(4) 0.2552(2) 0.21417(8) 0.0261(6) Uani d 1 . .
H H27A 0.785854 0.326950 0.205125 0.039 Uiso calc 1 . .
H H27B 0.678720 0.218646 0.190224 0.039 Uiso calc 1 . .
H H27C 0.833351 0.207881 0.224748 0.039 Uiso calc 1 . .
C C28 0.4786(4) 0.4381(2) 0.31699(9) 0.0250(6) Uani d 1 . .
H H28A 0.571985 0.495146 0.317601 0.037 Uiso calc 1 . .
H H28B 0.396514 0.449686 0.340620 0.037 Uiso calc 1 . .
H H28C 0.412520 0.443228 0.290430 0.037 Uiso calc 1 . .
C C34 0.8497(3) 0.05608(19) 0.31425(7) 0.0142(5) Uani d 1 . .
C C35 0.9988(4) 0.1234(2) 0.30989(8) 0.0186(5) Uani d 1 . .
H H35 1.024300 0.178211 0.330583 0.022 Uiso calc 1 . .
C C36 1.1110(4) 0.1110(2) 0.27541(9) 0.0247(6) Uani d 1 . .
H H36 1.211512 0.158452 0.272101 0.030 Uiso calc 1 . .
C C37 1.0754(4) 0.0290(3) 0.24583(8) 0.0268(7) Uani d 1 . .
H H37 1.152680 0.019673 0.222391 0.032 Uiso calc 1 . .
C C38 0.9290(4) -0.0387(2) 0.25025(8) 0.0265(7) Uani d 1 . .
H H38 0.906227 -0.095129 0.229993 0.032 Uiso calc 1 . .
C C39 0.8142(4) -0.0252(2) 0.28415(8) 0.0195(5) Uani d 1 . .
H H39 0.711711 -0.071215 0.286801 0.023 Uiso calc 1 . .

loop_
_atom_site_aniso_label
_atom_site_aniso_U_11
_atom_site_aniso_U_22
_atom_site_aniso_U_33
_atom_site_aniso_U_12
_atom_site_aniso_U_13
_atom_site_aniso_U_23
Fe1 0.0231(2) 0.01293(16) 0.01450(16) -0.00341(15) -0.00318(14) 0.00026(14)
Fe2 0.01752(19) 0.01750(17) 0.01454(16) -0.00029(15) 0.00374(14) -0.00430(14)
S1 0.0127(3) 0.0242(3) 0.0209(3) -0.0063(3) -0.0003(3) -0.0018(3)
P1 0.0113(3) 0.0130(3) 0.0116(3) -0.0025(2) 0.0007(2) -0.0012(2)
O1 0.0184(9) 0.0206(8) 0.0136(8) -0.0016(8) 0.0010(7) 0.0006(7)
O2 0.0214(11) 0.0287(10) 0.0207(9) -0.0047(9) -0.0054(8) 0.0040(8)
C1 0.0188(13) 0.0124(10) 0.0133(11) -0.0021(10) -0.0010(10) -0.0003(9)
C2 0.0269(15) 0.0146(12) 0.0134(11) -0.0072(11) -0.0002(10) -0.0033(10)
C3 0.0358(17) 0.0188(12) 0.0144(11) -0.0083(12) -0.0098(12) 0.0003(10)
C4 0.0277(16) 0.0198(13) 0.0287(14) -0.0040(12) -0.0142(13) 0.0005(11)
C5 0.0198(14) 0.0150(12) 0.0221(13) -0.0034(10) -0.0025(11) -0.0004(10)
C6 0.057(2) 0.0205(13) 0.0216(14) -0.0149(14) -0.0163(15) 0.0001(11)
C7 0.0308(18) 0.0168(12) 0.0350(16) -0.0085(12) -0.0030(14) -0.0040(11)
C8 0.0429(19) 0.0139(12) 0.0226(13) -0.0077(12) -0.0001(13) 0.0016(11)
C9 0.0397(19) 0.0150(12) 0.0357(15) 0.0006(12) -0.0045(15) -0.0046(11)
C10 0.049(2) 0.0257(14) 0.0292(15) -0.0113(15) 0.0122(15) -0.0129(13)
C11 0.0329(18) 0.0222(14) 0.0186(12) -0.0047(12) 0.0068(12) -0.0007(10)
C12 0.044(2) 0.0470(19) 0.0227(14) -0.0067(17) 0.0117(14) 0.0002(14)
C15 0.0116(12) 0.0145(11) 0.0138(11) -0.0021(9) 0.0023(9) -0.0031(9)
C16 0.0139(12) 0.0160(11) 0.0164(11) -0.0021(11) 0.0042(9) -0.0008(10)
C17 0.0181(14) 0.0157(12) 0.0210(12) -0.0017(10) 0.0046(11) -0.0031(10)
C18 0.0167(14) 0.0205(12) 0.0200(12) -0.0029(10) -0.0013(11) -0.0072(10)
C19 0.0178(14) 0.0185(11) 0.0142(11) -0.0008(10) 0.0000(10) -0.0023(9)
C20 0.0249(16) 0.0296(14) 0.0265(14) -0.0057(13) 0.0144(13) -0.0052(11)
C21 0.0189(14) 0.0390(16) 0.0304(14) 0.0033(13) 0.0090(12) -0.0015(14)
C22 0.0305(18) 0.0254(14) 0.0379(16) 0.0057(13) 0.0168(14) -0.0085(13)
C23 0.0371(19) 0.0316(15) 0.0230(14) 0.0005(14) 0.0134(13) -0.0124(12)
C24 0.035(2) 0.0334(16) 0.0192(13) -0.0010(14) 0.0133(13) -0.0008(12)
C25 0.0151(13) 0.0180(12) 0.0168(11) 0.0013(10) 0.0028(9) 0.0001(10)
C26 0.0243(16) 0.0142(11) 0.0195(12) 0.0009(11) -0.0018(11) 0.0043(9)
C27 0.0283(17) 0.0325(16) 0.0176(13) 0.0052(13) -0.0007(12) -0.0006(12)
C28 0.0253(16) 0.0253(14) 0.0242(13) 0.0065(12) 0.0005(12) 0.0018(11)
C34 0.0145(13) 0.0162(11) 0.0119(10) 0.0038(10) 0.0001(9) 0.0015(9)
C35 0.0161(14) 0.0204(13) 0.0194(12) -0.0002(10) 0.0010(10) -0.0015(10)
C36 0.0164(14) 0.0315(15) 0.0261(14) 0.0021(12) 0.0066(12) 0.0080(11)
C37 0.0252(17) 0.0359(16) 0.0195(13) 0.0146(14) 0.0089(11) 0.0051(12)
C38 0.0336(18) 0.0271(15) 0.0187(12) 0.0080(13) 0.0020(12) -0.0056(11)
C39 0.0230(15) 0.0182(12) 0.0171(11) 0.0001(11) -0.0005(11) -0.0002(10)

loop_
_atom_type_symbol
_atom_type_description
_atom_type_scat_dispersion_real
_atom_type_scat_dispersion_imag
_atom_type_scat_source
C C 0.0033 0.0016 'International Tables Vol C Tables 4.2.6.8 and 6.1.1.4'
H H 0.0000 0.0000 'International Tables Vol C Tables 4.2.6.8 and 6.1.1.4'
Fe Fe 0.3463 0.8444 'International Tables Vol C Tables 4.2.6.8 and 6.1.1.4'
O O 0.0106 0.0060 'International Tables Vol C Tables 4.2.6.8 and 6.1.1.4'
P P 0.1023 0.0942 'International Tables Vol C Tables 4.2.6.8 and 6.1.1.4'
S S 0.1246 0.1234 'International Tables Vol C Tables 4.2.6.8 and 6.1.1.4'

loop_
_geom_angle_atom_site_label_1
_geom_angle_atom_site_label_2
_geom_angle_atom_site_label_3
_geom_angle_site_symmetry_1
_geom_angle_site_symmetry_3
_geom_angle
_geom_angle_publ_flag
C1 Fe1 C2 . . 41.73(10) ?
C1 Fe1 C3 . . 69.38(10) ?
C1 Fe1 C4 . . 68.95(11) ?
C1 Fe1 C5 . . 41.33(11) ?
C1 Fe1 C6 . . 110.18(11) ?
C1 Fe1 C7 . . 120.16(11) ?
C1 Fe1 C8 . . 152.84(12) ?
C1 Fe1 C9 . . 166.25(12) ?
C1 Fe1 C10 . . 129.21(11) ?
C2 Fe1 C3 . . 41.03(11) ?
C2 Fe1 C4 . . 68.80(12) ?
C2 Fe1 C5 . . 69.47(11) ?
C2 Fe1 C6 . . 127.22(13) ?
C2 Fe1 C7 . . 106.31(12) ?
C2 Fe1 C8 . . 116.34(11) ?
C2 Fe1 C10 . . 166.03(12) ?
C3 Fe1 C4 . . 40.48(12) ?
C3 Fe1 C5 . . 68.56(11) ?
C3 Fe1 C6 . . 162.84(14) ?
C3 Fe1 C7 . . 124.25(12) ?
C3 Fe1 C10 . . 152.83(13) ?
C4 Fe1 C6 . . 156.49(13) ?
C5 Fe1 C4 . . 40.45(10) ?
C5 Fe1 C6 . . 123.19(11) ?
C5 Fe1 C10 . . 110.70(12) ?
C7 Fe1 C4 . . 161.36(11) ?
C7 Fe1 C5 . . 156.48(11) ?
C7 Fe1 C6 . . 40.10(12) ?
C7 Fe1 C10 . . 67.65(13) ?
C8 Fe1 C3 . . 104.45(11) ?
C8 Fe1 C4 . . 124.27(11) ?
C8 Fe1 C5 . . 162.71(12) ?
C8 Fe1 C6 . . 67.71(12) ?
C8 Fe1 C7 . . 40.36(12) ?
C8 Fe1 C10 . . 67.88(12) ?
C9 Fe1 C2 . . 150.44(11) ?
C9 Fe1 C3 . . 116.62(12) ?
C9 Fe1 C4 . . 106.95(13) ?
C9 Fe1 C5 . . 127.26(13) ?
C9 Fe1 C6 . . 68.02(13) ?
C9 Fe1 C7 . . 67.92(13) ?
C9 Fe1 C8 . . 40.34(13) ?
C9 Fe1 C10 . . 40.69(12) ?
C10 Fe1 C4 . . 120.98(14) ?
C10 Fe1 C6 . . 40.23(14) ?
C15 Fe2 C17 . . 68.78(10) ?
C15 Fe2 C18 . . 68.85(10) ?
C15 Fe2 C19 . . 41.22(9) ?
C15 Fe2 C20 . . 110.03(10) ?
C15 Fe2 C21 . . 124.49(11) ?
C15 Fe2 C22 . . 159.53(12) ?
C15 Fe2 C23 . . 159.31(12) ?
C15 Fe2 C24 . . 124.51(11) ?
C16 Fe2 C15 . . 41.54(10) ?
C16 Fe2 C17 . . 40.82(10) ?
C16 Fe2 C18 . . 68.85(10) ?
C16 Fe2 C19 . . 69.47(10) ?
C16 Fe2 C20 . . 124.60(11) ?
C16 Fe2 C21 . . 107.61(11) ?
C16 Fe2 C22 . . 121.31(12) ?
C16 Fe2 C23 . . 156.69(11) ?
C16 Fe2 C24 . . 161.13(11) ?
C17 Fe2 C18 . . 40.31(10) ?
C17 Fe2 C20 . . 159.57(12) ?
C17 Fe2 C24 . . 157.21(12) ?
C18 Fe2 C20 . . 159.80(12) ?
C18 Fe2 C24 . . 122.43(12) ?
C19 Fe2 C17 . . 68.30(10) ?
C19 Fe2 C18 . . 40.63(10) ?
C19 Fe2 C20 . . 125.16(11) ?
C19 Fe2 C21 . . 161.33(11) ?
C19 Fe2 C23 . . 121.61(12) ?
C19 Fe2 C24 . . 108.30(12) ?
C20 Fe2 C24 . . 40.40(12) ?
C21 Fe2 C17 . . 122.29(12) ?
C21 Fe2 C18 . . 157.03(11) ?
C21 Fe2 C20 . . 40.36(12) ?
C21 Fe2 C23 . . 68.53(13) ?
C21 Fe2 C24 . . 68.16(13) ?
C22 Fe2 C17 . . 105.31(12) ?
C22 Fe2 C18 . . 120.09(12) ?
C22 Fe2 C19 . . 156.58(12) ?
C22 Fe2 C20 . . 68.32(12) ?
C22 Fe2 C21 . . 40.93(12) ?
C22 Fe2 C23 . . 40.68(13) ?
C22 Fe2 C24 . . 68.40(13) ?
C23 Fe2 C17 . . 120.36(12) ?
C23 Fe2 C18 . . 105.29(12) ?
C23 Fe2 C20 . . 68.27(12) ?
C23 Fe2 C24 . . 40.73(12) ?
C1 P1 S1 . . 116.69(9) ?
C1 P1 C34 . . 103.27(11) ?
C15 P1 S1 . . 115.98(9) ?
C15 P1 C1 . . 102.41(11) ?
C15 P1 C34 . . 103.76(11) ?
C34 P1 S1 . . 113.02(9) ?
C26 O1 C25 . . 116.3(2) ?
P1 C1 Fe1 . . 130.16(13) ?
C2 C1 Fe1 . . 69.34(13) ?
C2 C1 P1 . . 128.1(2) ?
C5 C1 Fe1 . . 70.20(14) ?
C5 C1 P1 . . 124.18(19) ?
C5 C1 C2 . . 107.5(2) ?
C1 C2 Fe1 . . 68.93(14) ?
C1 C2 C11 . . 126.4(2) ?
C3 C2 Fe1 . . 69.71(15) ?
C3 C2 C1 . . 107.3(2) ?
C3 C2 C11 . . 126.2(2) ?
C11 C2 Fe1 . . 123.68(18) ?
Fe1 C3 H3 . . 126.2 ?
C2 C3 Fe1 . . 69.26(14) ?
C2 C3 H3 . . 125.7 ?
C4 C3 Fe1 . . 70.42(15) ?
C4 C3 C2 . . 108.7(2) ?
C4 C3 H3 . . 125.7 ?
Fe1 C4 H4 . . 127.2 ?
C3 C4 Fe1 . . 69.10(16) ?
C3 C4 H4 . . 125.7 ?
C3 C4 C5 . . 108.6(3) ?
C5 C4 Fe1 . . 69.56(15) ?
C5 C4 H4 . . 125.7 ?
Fe1 C5 H5 . . 127.1 ?
C1 C5 Fe1 . . 68.47(14) ?
C1 C5 H5 . . 126.0 ?
C4 C5 Fe1 . . 69.99(15) ?
C4 C5 C1 . . 107.9(2) ?
C4 C5 H5 . . 126.0 ?
Fe1 C6 H6 . . 126.5 ?
C7 C6 Fe1 . . 69.49(16) ?
C7 C6 H6 . . 126.1 ?
C7 C6 C10 . . 107.9(3) ?
C10 C6 Fe1 . . 69.56(17) ?
C10 C6 H6 . . 126.1 ?
Fe1 C7 H7 . . 125.9 ?
C6 C7 Fe1 . . 70.41(17) ?
C6 C7 H7 . . 125.9 ?
C6 C7 C8 . . 108.2(3) ?
C8 C7 Fe1 . . 69.36(17) ?
C8 C7 H7 . . 125.9 ?
Fe1 C8 H8 . . 125.8 ?
C7 C8 Fe1 . . 70.28(15) ?
C7 C8 H8 . . 125.9 ?
C9 C8 Fe1 . . 69.63(15) ?
C9 C8 C7 . . 108.3(3) ?
C9 C8 H8 . . 125.9 ?
Fe1 C9 H9 . . 125.1 ?
C8 C9 Fe1 . . 70.03(16) ?
C8 C9 H9 . . 126.0 ?
C8 C9 C10 . . 108.0(3) ?
C10 C9 Fe1 . . 70.44(16) ?
C10 C9 H9 . . 126.0 ?
Fe1 C10 H10 . . 126.3 ?
C6 C10 Fe1 . . 70.21(17) ?
C6 C10 C9 . . 107.7(3) ?
C6 C10 H10 . . 126.1 ?
C9 C10 Fe1 . . 68.87(15) ?
C9 C10 H10 . . 126.1 ?
C2 C11 H11 . . 117.7 ?
C12 C11 C2 . . 124.6(3) ?
C12 C11 H11 . . 117.7 ?
C11 C12 H12A . . 120.0 ?
C11 C12 H12B . . 120.0 ?
H12A C12 H12B . . 120.0 ?
P1 C15 Fe2 . . 132.94(14) ?
C16 C15 Fe2 . . 69.03(13) ?
C16 C15 P1 . . 128.28(18) ?
C19 C15 Fe2 . . 69.58(14) ?
C19 C15 P1 . . 123.75(19) ?
C19 C15 C16 . . 107.5(2) ?
C15 C16 Fe2 . . 69.43(13) ?
C15 C16 C25 . . 127.4(2) ?
C17 C16 Fe2 . . 70.12(14) ?
C17 C16 C15 . . 107.2(2) ?
C17 C16 C25 . . 125.4(2) ?
C25 C16 Fe2 . . 127.01(17) ?
Fe2 C17 H17 . . 127.0 ?
C16 C17 Fe2 . . 69.06(14) ?
C16 C17 H17 . . 125.5 ?
C18 C17 Fe2 . . 70.03(16) ?
C18 C17 C16 . . 109.1(2) ?
C18 C17 H17 . . 125.5 ?
Fe2 C18 H18 . . 126.7 ?
C17 C18 Fe2 . . 69.66(16) ?
C17 C18 H18 . . 125.9 ?
C17 C18 C19 . . 108.2(2) ?
C19 C18 Fe2 . . 69.37(16) ?
C19 C18 H18 . . 125.9 ?
Fe2 C19 H19 . . 126.4 ?
C15 C19 Fe2 . . 69.19(15) ?
C15 C19 H19 . . 126.0 ?
C18 C19 Fe2 . . 70.00(16) ?
C18 C19 C15 . . 108.0(2) ?
C18 C19 H19 . . 126.0 ?
Fe2 C20 H20 . . 126.3 ?
C21 C20 Fe2 . . 69.63(16) ?
C21 C20 H20 . . 125.8 ?
C21 C20 C24 . . 108.5(3) ?
C24 C20 Fe2 . . 69.85(17) ?
C24 C20 H20 . . 125.8 ?
Fe2 C21 H21 . . 126.2 ?
C20 C21 Fe2 . . 70.01(17) ?
C20 C21 H21 . . 126.1 ?
C20 C21 C22 . . 107.8(3) ?
C22 C21 Fe2 . . 69.26(17) ?
C22 C21 H21 . . 126.1 ?
Fe2 C22 H22 . . 125.8 ?
C21 C22 Fe2 . . 69.81(16) ?
C21 C22 H22 . . 126.0 ?
C23 C22 Fe2 . . 69.94(17) ?
C23 C22 C21 . . 108.0(3) ?
C23 C22 H22 . . 126.0 ?
Fe2 C23 H23 . . 126.2 ?
C22 C23 Fe2 . . 69.38(16) ?
C22 C23 H23 . . 126.1 ?
C22 C23 C24 . . 107.8(3) ?
C24 C23 Fe2 . . 69.87(16) ?
C24 C23 H23 . . 126.1 ?
Fe2 C24 H24 . . 126.4 ?
C20 C24 Fe2 . . 69.76(16) ?
C20 C24 C23 . . 107.9(3) ?
C20 C24 H24 . . 126.0 ?
C23 C24 Fe2 . . 69.40(17) ?
C23 C24 H24 . . 126.0 ?
O1 C25 C16 . . 104.57(19) ?
O1 C25 H25 . . 109.7 ?
O1 C25 C28 . . 109.2(2) ?
C16 C25 H25 . . 109.7 ?
C16 C25 C28 . . 113.8(2) ?
C28 C25 H25 . . 109.7 ?
O1 C26 C27 . . 111.4(2) ?
O2 C26 O1 . . 123.9(3) ?
O2 C26 C27 . . 124.6(3) ?
C26 C27 H27A . . 109.5 ?
C26 C27 H27B . . 109.5 ?
C26 C27 H27C . . 109.5 ?
H27A C27 H27B . . 109.5 ?
H27A C27 H27C . . 109.5 ?
H27B C27 H27C . . 109.5 ?
C25 C28 H28A . . 109.5 ?
C25 C28 H28B . . 109.5 ?
C25 C28 H28C . . 109.5 ?
H28A C28 H28B . . 109.5 ?
H28A C28 H28C . . 109.5 ?
H28B C28 H28C . . 109.5 ?
C35 C34 P1 . . 121.37(19) ?
C35 C34 C39 . . 119.6(2) ?
C39 C34 P1 . . 118.9(2) ?
C34 C35 H35 . . 119.8 ?
C34 C35 C36 . . 120.3(2) ?
C36 C35 H35 . . 119.8 ?
C35 C36 H36 . . 120.2 ?
C37 C36 C35 . . 119.5(3) ?
C37 C36 H36 . . 120.2 ?
C36 C37 H37 . . 119.8 ?
C38 C37 C36 . . 120.4(3) ?
C38 C37 H37 . . 119.8 ?
C37 C38 H38 . . 119.8 ?
C37 C38 C39 . . 120.3(3) ?
C39 C38 H38 . . 119.8 ?
C34 C39 H39 . . 120.1 ?
C38 C39 C34 . . 119.8(3) ?
C38 C39 H39 . . 120.1 ?

loop_
_geom_bond_atom_site_label_1
_geom_bond_atom_site_label_2
_geom_bond_site_symmetry_2
_geom_bond_distance
_geom_bond_publ_flag
Fe1 C1 . 2.026(2) ?
Fe1 C2 . 2.032(3) ?
Fe1 C3 . 2.038(2) ?
Fe1 C4 . 2.055(3) ?
Fe1 C5 . 2.049(3) ?
Fe1 C6 . 2.058(3) ?
Fe1 C7 . 2.046(3) ?
Fe1 C8 . 2.034(3) ?
Fe1 C9 . 2.029(3) ?
Fe1 C10 . 2.050(3) ?
Fe2 C15 . 2.038(2) ?
Fe2 C16 . 2.033(2) ?
Fe2 C17 . 2.047(3) ?
Fe2 C18 . 2.052(3) ?
Fe2 C19 . 2.043(3) ?
Fe2 C20 . 2.052(3) ?
Fe2 C21 . 2.047(3) ?
Fe2 C22 . 2.039(3) ?
Fe2 C23 . 2.047(3) ?
Fe2 C24 . 2.053(3) ?
S1 P1 . 1.9544(9) ?
P1 C1 . 1.802(2) ?
P1 C15 . 1.801(2) ?
P1 C34 . 1.816(2) ?
O1 C25 . 1.466(3) ?
O1 C26 . 1.343(3) ?
O2 C26 . 1.207(3) ?
C1 C2 . 1.445(3) ?
C1 C5 . 1.438(4) ?
C2 C3 . 1.426(4) ?
C2 C11 . 1.461(4) ?
C3 H3 . 0.9500 ?
C3 C4 . 1.416(4) ?
C4 H4 . 0.9500 ?
C4 C5 . 1.419(4) ?
C5 H5 . 0.9500 ?
C6 H6 . 0.9500 ?
C6 C7 . 1.407(4) ?
C6 C10 . 1.413(5) ?
C7 H7 . 0.9500 ?
C7 C8 . 1.408(4) ?
C8 H8 . 0.9500 ?
C8 C9 . 1.401(4) ?
C9 H9 . 0.9500 ?
C9 C10 . 1.418(4) ?
C10 H10 . 0.9500 ?
C11 H11 . 0.9500 ?
C11 C12 . 1.324(4) ?
C12 H12A . 0.9500 ?
C12 H12B . 0.9500 ?
C15 C16 . 1.444(3) ?
C15 C19 . 1.437(3) ?
C16 C17 . 1.423(4) ?
C16 C25 . 1.500(3) ?
C17 H17 . 0.9500 ?
C17 C18 . 1.412(4) ?
C18 H18 . 0.9500 ?
C18 C19 . 1.422(3) ?
C19 H19 . 0.9500 ?
C20 H20 . 0.9500 ?
C20 C21 . 1.414(4) ?
C20 C24 . 1.417(4) ?
C21 H21 . 0.9500 ?
C21 C22 . 1.429(4) ?
C22 H22 . 0.9500 ?
C22 C23 . 1.420(5) ?
C23 H23 . 0.9500 ?
C23 C24 . 1.427(4) ?
C24 H24 . 0.9500 ?
C25 H25 . 1.0000 ?
C25 C28 . 1.522(4) ?
C26 C27 . 1.497(4) ?
C27 H27A . 0.9800 ?
C27 H27B . 0.9800 ?
C27 H27C . 0.9800 ?
C28 H28A . 0.9800 ?
C28 H28B . 0.9800 ?
C28 H28C . 0.9800 ?
C34 C35 . 1.386(4) ?
C34 C39 . 1.392(3) ?
C35 H35 . 0.9500 ?
C35 C36 . 1.388(4) ?
C36 H36 . 0.9500 ?
C36 C37 . 1.387(4) ?
C37 H37 . 0.9500 ?
C37 C38 . 1.372(4) ?
C38 H38 . 0.9500 ?
C38 C39 . 1.388(4) ?
C39 H39 . 0.9500 ?

loop_
_geom_torsion_atom_site_label_1
_geom_torsion_atom_site_label_2
_geom_torsion_atom_site_label_3
_geom_torsion_atom_site_label_4
_geom_torsion_site_symmetry_1
_geom_torsion_site_symmetry_2
_geom_torsion_site_symmetry_3
_geom_torsion_site_symmetry_4
_geom_torsion
_geom_torsion_publ_flag
Fe1 C1 C2 C3 . . . . 59.38(17) ?
Fe1 C1 C2 C11 . . . . -117.0(3) ?
Fe1 C1 C5 C4 . . . . -59.07(18) ?
Fe1 C2 C3 C4 . . . . 59.58(18) ?
Fe1 C2 C11 C12 . . . . 110.9(3) ?
Fe1 C3 C4 C5 . . . . 58.48(18) ?
Fe1 C4 C5 C1 . . . . 58.13(17) ?
Fe1 C6 C7 C8 . . . . -59.30(19) ?
Fe1 C6 C10 C9 . . . . 58.86(19) ?
Fe1 C7 C8 C9 . . . . -59.48(19) ?
Fe1 C8 C9 C10 . . . . -60.52(19) ?
Fe1 C9 C10 C6 . . . . -59.70(19) ?
Fe2 C15 C16 C17 . . . . 60.23(16) ?
Fe2 C15 C16 C25 . . . . -121.5(2) ?
Fe2 C15 C19 C18 . . . . -59.48(19) ?
Fe2 C16 C17 C18 . . . . 58.72(19) ?
Fe2 C16 C25 O1 . . . . -172.23(16) ?
Fe2 C16 C25 C28 . . . . 68.7(3) ?
Fe2 C17 C18 C19 . . . . 58.81(19) ?
Fe2 C18 C19 C15 . . . . 58.97(18) ?
Fe2 C20 C21 C22 . . . . -59.15(19) ?
Fe2 C20 C24 C23 . . . . 59.1(2) ?
Fe2 C21 C22 C23 . . . . -59.8(2) ?
Fe2 C22 C23 C24 . . . . -59.5(2) ?
Fe2 C23 C24 C20 . . . . -59.3(2) ?
S1 P1 C1 Fe1 . . . . 49.8(2) ?
S1 P1 C1 C2 . . . . -44.5(2) ?
S1 P1 C1 C5 . . . . 141.96(19) ?
S1 P1 C15 Fe2 . . . . 42.7(2) ?
S1 P1 C15 C16 . . . . -53.7(2) ?
S1 P1 C15 C19 . . . . 135.49(19) ?
S1 P1 C34 C35 . . . . 151.04(18) ?
S1 P1 C34 C39 . . . . -31.7(2) ?
P1 C1 C2 Fe1 . . . . 125.5(2) ?
P1 C1 C2 C3 . . . . -175.15(18) ?
P1 C1 C2 C11 . . . . 8.5(4) ?
P1 C1 C5 Fe1 . . . . -125.74(19) ?
P1 C1 C5 C4 . . . . 175.19(18) ?
P1 C15 C16 Fe2 . . . . 128.8(2) ?
P1 C15 C16 C17 . . . . -171.0(2) ?
P1 C15 C16 C25 . . . . 7.3(4) ?
P1 C15 C19 Fe2 . . . . -128.71(19) ?
P1 C15 C19 C18 . . . . 171.81(19) ?
P1 C34 C35 C36 . . . . 178.1(2) ?
P1 C34 C39 C38 . . . . -176.8(2) ?
C1 P1 C15 Fe2 . . . . -85.5(2) ?
C1 P1 C15 C16 . . . . 178.1(2) ?
C1 P1 C15 C19 . . . . 7.2(2) ?
C1 P1 C34 C35 . . . . -82.0(2) ?
C1 P1 C34 C39 . . . . 95.3(2) ?
C1 C2 C3 Fe1 . . . . -58.89(16) ?
C1 C2 C3 C4 . . . . 0.7(3) ?
C1 C2 C11 C12 . . . . -161.7(3) ?
C2 C1 C5 Fe1 . . . . 59.56(16) ?
C2 C1 C5 C4 . . . . 0.5(3) ?
C2 C3 C4 Fe1 . . . . -58.87(18) ?
C2 C3 C4 C5 . . . . -0.4(3) ?
C3 C2 C11 C12 . . . . 22.6(4) ?
C3 C4 C5 Fe1 . . . . -58.20(18) ?
C3 C4 C5 C1 . . . . -0.1(3) ?
C5 C1 C2 Fe1 . . . . -60.11(16) ?
C5 C1 C2 C3 . . . . -0.7(3) ?
C5 C1 C2 C11 . . . . -177.1(2) ?
C6 C7 C8 Fe1 . . . . 59.95(19) ?
C6 C7 C8 C9 . . . . 0.5(3) ?
C7 C6 C10 Fe1 . . . . -59.12(18) ?
C7 C6 C10 C9 . . . . -0.3(3) ?
C7 C8 C9 Fe1 . . . . 59.88(18) ?
C7 C8 C9 C10 . . . . -0.6(3) ?
C8 C9 C10 Fe1 . . . . 60.26(19) ?
C8 C9 C10 C6 . . . . 0.6(3) ?
C10 C6 C7 Fe1 . . . . 59.17(19) ?
C10 C6 C7 C8 . . . . -0.1(3) ?
C11 C2 C3 Fe1 . . . . 117.5(3) ?
C11 C2 C3 C4 . . . . 177.1(2) ?
C15 P1 C1 Fe1 . . . . 177.61(17) ?
C15 P1 C1 C2 . . . . 83.3(2) ?
C15 P1 C1 C5 . . . . -90.3(2) ?
C15 P1 C34 C35 . . . . 24.6(2) ?
C15 P1 C34 C39 . . . . -158.1(2) ?
C15 C16 C17 Fe2 . . . . -59.79(16) ?
C15 C16 C17 C18 . . . . -1.1(3) ?
C15 C16 C25 O1 . . . . -81.0(3) ?
C15 C16 C25 C28 . . . . 160.0(2) ?
C16 C15 C19 Fe2 . . . . 58.83(16) ?
C16 C15 C19 C18 . . . . -0.6(3) ?
C16 C17 C18 Fe2 . . . . -58.13(18) ?
C16 C17 C18 C19 . . . . 0.7(3) ?
C17 C16 C25 O1 . . . . 97.0(3) ?
C17 C16 C25 C28 . . . . -22.0(3) ?
C17 C18 C19 Fe2 . . . . -58.99(19) ?
C17 C18 C19 C15 . . . . 0.0(3) ?
C19 C15 C16 Fe2 . . . . -59.18(17) ?
C19 C15 C16 C17 . . . . 1.0(3) ?
C19 C15 C16 C25 . . . . 179.3(2) ?
C20 C21 C22 Fe2 . . . . 59.62(19) ?
C20 C21 C22 C23 . . . . -0.1(3) ?
C21 C20 C24 Fe2 . . . . -59.1(2) ?
C21 C20 C24 C23 . . . . 0.0(3) ?
C21 C22 C23 Fe2 . . . . 59.68(19) ?
C21 C22 C23 C24 . . . . 0.1(3) ?
C22 C23 C24 Fe2 . . . . 59.2(2) ?
C22 C23 C24 C20 . . . . -0.1(4) ?
C24 C20 C21 Fe2 . . . . 59.2(2) ?
C24 C20 C21 C22 . . . . 0.1(3) ?
C25 O1 C26 O2 . . . . 1.8(3) ?
C25 O1 C26 C27 . . . . -178.7(2) ?
C25 C16 C17 Fe2 . . . . 121.9(2) ?
C25 C16 C17 C18 . . . . -179.4(2) ?
C26 O1 C25 C16 . . . . 157.5(2) ?
C26 O1 C25 C28 . . . . -80.4(3) ?
C34 P1 C1 Fe1 . . . . -74.80(19) ?
C34 P1 C1 C2 . . . . -169.1(2) ?
C34 P1 C1 C5 . . . . 17.3(2) ?
C34 P1 C15 Fe2 . . . . 167.25(17) ?
C34 P1 C15 C16 . . . . 70.9(2) ?
C34 P1 C15 C19 . . . . -100.0(2) ?
C34 C35 C36 C37 . . . . -1.5(4) ?
C35 C34 C39 C38 . . . . 0.5(4) ?
C35 C36 C37 C38 . . . . 0.8(4) ?
C36 C37 C38 C39 . . . . 0.6(4) ?
C37 C38 C39 C34 . . . . -1.3(4) ?
C39 C34 C35 C36 . . . . 0.9(4) ?
